data_2224767
loop_
_publ_author_name
'Chantrapromma, Suchada'
'Fun, Hoong-Kun'
'Suwunwong, Thitipone'
'Padaki, Mahesh'
'Isloor, Arun M.'

_publ_section_title
;
 6-(4-Bromophenyl)-2-ethoxy-4-(4-ethoxyphenyl)nicotinonitrile
;
_journal_coeditor_code SJ2683
_journal_issue 1
_journal_name_full 'Acta Crystallographica Section E'
_journal_page_first o79
_journal_page_last o80
_journal_paper_doi 10.1107/S1600536809051861
_journal_volume 66
_journal_year 2010
_chemical_formula_iupac 'C22 H19 Br N2 O2'
_chemical_formula_moiety 'C22 H19 Br N2 O2'
_chemical_formula_sum 'C22 H19 Br N2 O2'
_chemical_formula_weight 423.29
_chemical_melting_point_gt 418
_chemical_melting_point_lt 419
_chemical_name_common
;
6-(4-Bromophenyl)-2-ethoxy-4-(4-ethoxyphenyl)nicotinonitrile
;
_chemical_name_systematic
;
6-(4-Bromophenyl)-2-ethoxy-4-(4-ethoxyphenyl)nicotinonitrile
;
_space_group_IT_number 19
_symmetry_cell_setting orthorhombic
_symmetry_space_group_name_Hall 'P 2ac 2ab'
_symmetry_space_group_name_H-M 'P 21 21 21'
_atom_sites_solution_hydrogens geom
_atom_sites_solution_primary direct
_atom_sites_solution_secondary difmap
_audit_creation_method SHELXL-97
_cell_angle_alpha 90.00
_cell_angle_beta 90.00
_cell_angle_gamma 90.00
_cell_formula_units_Z 4
_cell_length_a 4.3414(2)
_cell_length_b 14.7392(6)
_cell_length_c 29.4409(13)
_cell_measurement_reflns_used 5478
_cell_measurement_temperature 100
_cell_measurement_theta_max 30.00
_cell_measurement_theta_min 1.38
_cell_volume 1883.89(14)
_computing_cell_refinement 'SAINT (Bruker, 2005)'
_computing_data_collection 'APEX2 (Bruker, 2005)'
_computing_data_reduction 'SAINT (Bruker, 2005)'
_computing_molecular_graphics 'SHELXTL (Sheldrick, 2008)'
_computing_publication_material
;
SHELXTL (Sheldrick, 2008) and PLATON (Spek, 2009)
;
_computing_structure_refinement 'SHELXTL (Sheldrick, 2008)'
_computing_structure_solution 'SHELXTL (Sheldrick, 2008)'
_diffrn_ambient_temperature 100
_diffrn_measured_fraction_theta_full 0.999
_diffrn_measured_fraction_theta_max 0.999
_diffrn_measurement_device_type 'Bruker APEXII CCD area detector'
_diffrn_measurement_method '\f and \w scans'
_diffrn_radiation_monochromator graphite
_diffrn_radiation_source 'sealed tube'
_diffrn_radiation_type MoK\a
_diffrn_radiation_wavelength 0.71073
_diffrn_reflns_av_R_equivalents 0.0763
_diffrn_reflns_av_sigmaI/netI 0.0848
_diffrn_reflns_limit_h_max 6
_diffrn_reflns_limit_h_min -6
_diffrn_reflns_limit_k_max 20
_diffrn_reflns_limit_k_min -20
_diffrn_reflns_limit_l_max 41
_diffrn_reflns_limit_l_min -41
_diffrn_reflns_number 18389
_diffrn_reflns_theta_full 30.00
_diffrn_reflns_theta_max 30.00
_diffrn_reflns_theta_min 1.55
_diffrn_standards_number 0
_exptl_absorpt_coefficient_mu 2.202
_exptl_absorpt_correction_T_max 0.9309
_exptl_absorpt_correction_T_min 0.3678
_exptl_absorpt_correction_type multi-scan
_exptl_absorpt_process_details '(SADABS; Bruker, 2005)'
_exptl_crystal_colour colourless
_exptl_crystal_density_diffrn 1.492
_exptl_crystal_density_method 'not measured'
_exptl_crystal_description needle
_exptl_crystal_F_000 864
_exptl_crystal_size_max 0.57
_exptl_crystal_size_mid 0.05
_exptl_crystal_size_min 0.03
_refine_diff_density_max 0.578
_refine_diff_density_min -0.544
_refine_ls_abs_structure_details 'Flack (1983), 2269 Friedel pairs'
_refine_ls_abs_structure_Flack 0.008(9)
_refine_ls_extinction_method none
_refine_ls_goodness_of_fit_ref 0.991
_refine_ls_hydrogen_treatment constr
_refine_ls_matrix_type full
_refine_ls_number_parameters 246
_refine_ls_number_reflns 5477
_refine_ls_number_restraints 0
_refine_ls_restrained_S_all 0.991
_refine_ls_R_factor_all 0.0690
_refine_ls_R_factor_gt 0.0393
_refine_ls_shift/su_max 0.001
_refine_ls_shift/su_mean <0.001
_refine_ls_structure_factor_coef Fsqd
_refine_ls_weighting_details 'calc w=1/[\s^2^(Fo^2^)+(0.0276P)^2^+0.0000P] where P=(Fo^2^+2Fc^2^)/3'
_refine_ls_weighting_scheme calc
_refine_ls_wR_factor_gt 0.0738
_refine_ls_wR_factor_ref 0.0837
_reflns_number_gt 4081
_reflns_number_total 5477
_reflns_threshold_expression I>2\s(I)
_cod_data_source_file sj2683.cif
_cod_data_source_block I
_cod_database_code 2224767
_cod_database_fobs_code 2224767

loop_
_symmetry_equiv_pos_as_xyz
'x, y, z'
'-x+1/2, -y, z+1/2'
'-x, y+1/2, -z+1/2'
'x+1/2, -y+1/2, -z'

loop_
_atom_site_type_symbol
_atom_site_label
_atom_site_fract_x
_atom_site_fract_y
_atom_site_fract_z
_atom_site_U_iso_or_equiv
_atom_site_adp_type
_atom_site_calc_flag
_atom_site_refinement_flags
_atom_site_occupancy
_atom_site_disorder_assembly
_atom_site_disorder_group
Br Br1 1.58148(8) 0.282863(19) 0.048491(10) 0.02362(8) Uani d . 1 . .
O O1 0.4205(6) 0.74788(11) 0.14589(6) 0.0216(4) Uani d . 1 . .
O O2 -0.0548(6) 0.47728(13) 0.40035(6) 0.0252(5) Uani d . 1 . .
N N2 0.0125(7) 0.76955(17) 0.24500(8) 0.0298(7) Uani d . 1 . .
N N1 0.7019(6) 0.61534(15) 0.14495(8) 0.0196(5) Uani d . 1 . .
C C1 1.0999(8) 0.50365(18) 0.09800(9) 0.0197(6) Uani d . 1 . .
H H1A 1.0551 0.5618 0.0877 0.024 Uiso calc R 1 . .
C C2 1.2818(8) 0.44749(19) 0.07176(10) 0.0214(7) Uani d . 1 . .
H H2A 1.3606 0.4679 0.0442 0.026 Uiso calc R 1 . .
C C3 1.3459(7) 0.36055(18) 0.08677(9) 0.0191(7) Uani d . 1 . .
C C4 1.2361(8) 0.32993(19) 0.12783(10) 0.0220(7) Uani d . 1 . .
H H4A 1.2821 0.2716 0.1377 0.026 Uiso calc R 1 . .
C C5 1.0564(8) 0.38691(17) 0.15427(9) 0.0204(6) Uani d . 1 . .
H H5A 0.9838 0.3665 0.1822 0.025 Uiso calc R 1 . .
C C6 0.9818(7) 0.47489(18) 0.13976(9) 0.0185(7) Uani d . 1 . .
C C7 0.7817(7) 0.53544(18) 0.16580(10) 0.0178(6) Uani d . 1 . .
C C8 0.6704(7) 0.51430(19) 0.20904(10) 0.0195(7) Uani d . 1 . .
H H8A 0.7262 0.4597 0.2226 0.023 Uiso calc R 1 . .
C C9 0.4766(7) 0.57403(18) 0.23214(9) 0.0170(6) Uani d . 1 . .
C C10 0.3912(8) 0.65388(18) 0.20974(9) 0.0189(6) Uani d . 1 . .
C C11 0.5132(7) 0.67004(18) 0.16607(9) 0.0186(7) Uani d . 1 . .
C C12 0.3562(8) 0.55145(19) 0.27789(9) 0.0189(7) Uani d . 1 . .
C C13 0.2478(8) 0.46338(18) 0.28616(10) 0.0197(7) Uani d . 1 . .
H H13A 0.2680 0.4192 0.2638 0.024 Uiso calc R 1 . .
C C14 0.1114(9) 0.44126(18) 0.32705(9) 0.0200(7) Uani d . 1 . .
H H14A 0.0369 0.3829 0.3318 0.024 Uiso calc R 1 . .
C C15 0.0855(9) 0.50606(18) 0.36103(9) 0.0199(6) Uani d . 1 . .
C C16 0.1977(8) 0.5937(2) 0.35411(10) 0.0230(7) Uani d . 1 . .
H H16A 0.1834 0.6371 0.3769 0.028 Uiso calc R 1 . .
C C17 0.3314(7) 0.61494(19) 0.31246(10) 0.0222(7) Uani d . 1 . .
H H17A 0.4061 0.6733 0.3077 0.027 Uiso calc R 1 . .
C C18 0.5818(8) 0.7761(2) 0.10480(8) 0.0230(6) Uani d . 1 . .
H H18A 0.7994 0.7626 0.1081 0.028 Uiso calc R 1 . .
H H18B 0.5605 0.8412 0.1012 0.028 Uiso calc R 1 . .
C C19 0.4616(8) 0.7296(2) 0.06258(9) 0.0284(7) Uani d . 1 . .
H H19A 0.5543 0.7564 0.0362 0.043 Uiso calc R 1 . .
H H19B 0.2420 0.7366 0.0610 0.043 Uiso calc R 1 . .
H H19C 0.5123 0.6662 0.0637 0.043 Uiso calc R 1 . .
C C20 -0.1371(8) 0.5444(2) 0.43323(10) 0.0243(8) Uani d . 1 . .
H H20A -0.2638 0.5911 0.4195 0.029 Uiso calc R 1 . .
H H20B 0.0460 0.5726 0.4458 0.029 Uiso calc R 1 . .
C C21 -0.3148(8) 0.4952(2) 0.46998(11) 0.0306(8) Uani d . 1 . .
H H21A -0.3648 0.5368 0.4939 0.046 Uiso calc R 1 . .
H H21B -0.1911 0.4467 0.4819 0.046 Uiso calc R 1 . .
H H21C -0.5011 0.4707 0.4574 0.046 Uiso calc R 1 . .
C C22 0.1818(7) 0.7186(2) 0.22906(9) 0.0210(6) Uani d . 1 . .

loop_
_atom_site_aniso_label
_atom_site_aniso_U_11
_atom_site_aniso_U_22
_atom_site_aniso_U_33
_atom_site_aniso_U_12
_atom_site_aniso_U_13
_atom_site_aniso_U_23
Br1 0.02481(15) 0.02126(12) 0.02480(13) 0.00135(15) -0.00071(16) -0.00381(13)
O1 0.0280(11) 0.0181(9) 0.0186(9) 0.0039(10) 0.0014(12) 0.0043(7)
O2 0.0376(14) 0.0207(9) 0.0173(9) 0.0022(11) 0.0044(11) -0.0004(8)
N2 0.040(2) 0.0236(13) 0.0260(12) 0.0087(13) -0.0018(12) 0.0006(10)
N1 0.0204(14) 0.0189(11) 0.0195(12) -0.0008(11) -0.0024(11) 0.0008(9)
C1 0.0211(16) 0.0187(12) 0.0192(13) 0.0005(15) -0.0017(15) 0.0004(10)
C2 0.0186(16) 0.0227(15) 0.0229(15) -0.0008(14) -0.0008(14) 0.0022(12)
C3 0.0169(18) 0.0196(13) 0.0209(14) -0.0009(12) -0.0019(13) -0.0023(11)
C4 0.0259(18) 0.0154(13) 0.0246(16) 0.0012(13) -0.0041(15) 0.0017(11)
C5 0.0233(17) 0.0196(13) 0.0184(13) 0.0003(15) -0.0004(15) 0.0035(10)
C6 0.0169(18) 0.0186(13) 0.0199(14) -0.0010(12) -0.0061(13) 0.0020(11)
C7 0.0172(16) 0.0152(13) 0.0210(15) -0.0022(12) -0.0055(13) 0.0014(11)
C8 0.0186(19) 0.0190(14) 0.0208(15) 0.0006(13) -0.0027(13) 0.0010(12)
C9 0.0161(17) 0.0181(12) 0.0167(13) -0.0037(12) -0.0049(12) 0.0021(10)
C10 0.0219(16) 0.0165(12) 0.0182(13) 0.0004(14) -0.0045(14) -0.0016(10)
C11 0.0203(19) 0.0141(12) 0.0213(13) -0.0008(12) -0.0040(12) 0.0016(10)
C12 0.023(2) 0.0186(13) 0.0157(14) -0.0007(13) -0.0018(13) 0.0008(10)
C13 0.0243(17) 0.0159(13) 0.0191(15) 0.0034(13) -0.0033(14) -0.0017(11)
C14 0.0243(18) 0.0157(13) 0.0199(14) 0.0017(14) -0.0019(15) 0.0015(10)
C15 0.0240(16) 0.0215(13) 0.0140(13) 0.0030(16) 0.0007(15) 0.0007(10)
C16 0.0288(19) 0.0214(14) 0.0188(15) 0.0010(14) -0.0027(15) -0.0025(12)
C17 0.0260(19) 0.0169(13) 0.0237(15) -0.0011(13) -0.0053(14) 0.0001(11)
C18 0.0266(15) 0.0221(13) 0.0204(13) -0.0010(18) 0.0012(15) 0.0036(11)
C19 0.0302(19) 0.0321(16) 0.0230(13) 0.0023(17) 0.0012(14) 0.0030(12)
C20 0.029(2) 0.0276(15) 0.0165(13) 0.0029(15) 0.0022(14) -0.0077(11)
C21 0.033(2) 0.0360(18) 0.0228(16) -0.0011(17) 0.0033(15) -0.0058(14)
C22 0.0264(17) 0.0196(12) 0.0171(13) -0.0023(16) -0.0042(12) 0.0026(13)

loop_
_atom_type_symbol
_atom_type_description
_atom_type_scat_dispersion_real
_atom_type_scat_dispersion_imag
_atom_type_scat_source
C C 0.0033 0.0016 'International Tables Vol C Tables 4.2.6.8 and 6.1.1.4'
H H 0.0000 0.0000 'International Tables Vol C Tables 4.2.6.8 and 6.1.1.4'
N N 0.0061 0.0033 'International Tables Vol C Tables 4.2.6.8 and 6.1.1.4'
O O 0.0106 0.0060 'International Tables Vol C Tables 4.2.6.8 and 6.1.1.4'
Br Br -0.2901 2.4595 'International Tables Vol C Tables 4.2.6.8 and 6.1.1.4'

loop_
_geom_angle_atom_site_label_1
_geom_angle_atom_site_label_2
_geom_angle_atom_site_label_3
_geom_angle_site_symmetry_1
_geom_angle_site_symmetry_3
_geom_angle
_geom_angle_publ_flag
C11 O1 C18 . . 117.6(2) ?
C15 O2 C20 . . 117.9(2) ?
C11 N1 C7 . . 118.4(3) ?
C2 C1 C6 . . 121.4(3) ?
C2 C1 H1A . . 119.3 ?
C6 C1 H1A . . 119.3 ?
C1 C2 C3 . . 119.4(3) ?
C1 C2 H2A . . 120.3 ?
C3 C2 H2A . . 120.3 ?
C4 C3 C2 . . 121.0(3) ?
C4 C3 Br1 . . 120.6(2) ?
C2 C3 Br1 . . 118.4(2) ?
C3 C4 C5 . . 119.3(3) ?
C3 C4 H4A . . 120.3 ?
C5 C4 H4A . . 120.3 ?
C4 C5 C6 . . 121.3(3) ?
C4 C5 H5A . . 119.4 ?
C6 C5 H5A . . 119.4 ?
C1 C6 C5 . . 117.6(3) ?
C1 C6 C7 . . 119.6(2) ?
C5 C6 C7 . . 122.8(3) ?
N1 C7 C8 . . 120.8(3) ?
N1 C7 C6 . . 116.1(3) ?
C8 C7 C6 . . 123.2(2) ?
C9 C8 C7 . . 120.8(3) ?
C9 C8 H8A . . 119.6 ?
C7 C8 H8A . . 119.6 ?
C8 C9 C10 . . 117.5(3) ?
C8 C9 C12 . . 120.9(3) ?
C10 C9 C12 . . 121.6(3) ?
C9 C10 C11 . . 118.2(3) ?
C9 C10 C22 . . 122.7(3) ?
C11 C10 C22 . . 119.1(2) ?
N1 C11 O1 . . 120.1(2) ?
N1 C11 C10 . . 124.4(3) ?
O1 C11 C10 . . 115.6(2) ?
C17 C12 C13 . . 118.1(3) ?
C17 C12 C9 . . 122.9(2) ?
C13 C12 C9 . . 118.9(2) ?
C14 C13 C12 . . 120.9(3) ?
C14 C13 H13A . . 119.5 ?
C12 C13 H13A . . 119.5 ?
C13 C14 C15 . . 120.1(3) ?
C13 C14 H14A . . 120.0 ?
C15 C14 H14A . . 120.0 ?
O2 C15 C14 . . 115.5(2) ?
O2 C15 C16 . . 124.3(2) ?
C14 C15 C16 . . 120.2(3) ?
C17 C16 C15 . . 118.8(3) ?
C17 C16 H16A . . 120.6 ?
C15 C16 H16A . . 120.6 ?
C12 C17 C16 . . 121.8(3) ?
C12 C17 H17A . . 119.1 ?
C16 C17 H17A . . 119.1 ?
O1 C18 C19 . . 112.8(3) ?
O1 C18 H18A . . 109.0 ?
C19 C18 H18A . . 109.0 ?
O1 C18 H18B . . 109.0 ?
C19 C18 H18B . . 109.0 ?
H18A C18 H18B . . 107.8 ?
C18 C19 H19A . . 109.5 ?
C18 C19 H19B . . 109.5 ?
H19A C19 H19B . . 109.5 ?
C18 C19 H19C . . 109.5 ?
H19A C19 H19C . . 109.5 ?
H19B C19 H19C . . 109.5 ?
O2 C20 C21 . . 106.2(2) ?
O2 C20 H20A . . 110.5 ?
C21 C20 H20A . . 110.5 ?
O2 C20 H20B . . 110.5 ?
C21 C20 H20B . . 110.5 ?
H20A C20 H20B . . 108.7 ?
C20 C21 H21A . . 109.5 ?
C20 C21 H21B . . 109.5 ?
H21A C21 H21B . . 109.5 ?
C20 C21 H21C . . 109.5 ?
H21A C21 H21C . . 109.5 ?
H21B C21 H21C . . 109.5 ?
N2 C22 C10 . . 179.0(3) ?

loop_
_geom_bond_atom_site_label_1
_geom_bond_atom_site_label_2
_geom_bond_site_symmetry_2
_geom_bond_distance
_geom_bond_publ_flag
Br1 C3 . 1.905(3) ?
O1 C11 . 1.353(3) ?
O1 C18 . 1.458(3) ?
O2 C15 . 1.375(3) ?
O2 C20 . 1.429(3) ?
N2 C22 . 1.151(4) ?
N1 C11 . 1.307(4) ?
N1 C7 . 1.372(3) ?
C1 C2 . 1.380(4) ?
C1 C6 . 1.398(4) ?
C1 H1A . 0.9300 ?
C2 C3 . 1.384(4) ?
C2 H2A . 0.9300 ?
C3 C4 . 1.376(4) ?
C4 C5 . 1.386(4) ?
C4 H4A . 0.9300 ?
C5 C6 . 1.403(4) ?
C5 H5A . 0.9300 ?
C6 C7 . 1.462(4) ?
C7 C8 . 1.397(4) ?
C8 C9 . 1.395(4) ?
C8 H8A . 0.9300 ?
C9 C10 . 1.399(4) ?
C9 C12 . 1.483(4) ?
C10 C11 . 1.411(4) ?
C10 C22 . 1.435(4) ?
C12 C17 . 1.387(4) ?
C12 C13 . 1.402(4) ?
C13 C14 . 1.380(4) ?
C13 H13A . 0.9300 ?
C14 C15 . 1.388(4) ?
C14 H14A . 0.9300 ?
C15 C16 . 1.395(4) ?
C16 C17 . 1.392(4) ?
C16 H16A . 0.9300 ?
C17 H17A . 0.9300 ?
C18 C19 . 1.512(4) ?
C18 H18A . 0.9700 ?
C18 H18B . 0.9700 ?
C19 H19A . 0.9600 ?
C19 H19B . 0.9600 ?
C19 H19C . 0.9600 ?
C20 C21 . 1.514(4) ?
C20 H20A . 0.9700 ?
C20 H20B . 0.9700 ?
C21 H21A . 0.9600 ?
C21 H21B . 0.9600 ?
C21 H21C . 0.9600 ?

loop_
_geom_hbond_atom_site_label_D
_geom_hbond_atom_site_label_H
_geom_hbond_atom_site_label_A
_geom_hbond_site_symmetry_A
_geom_hbond_distance_DH
_geom_hbond_distance_HA
_geom_hbond_distance_DA
_geom_hbond_angle_DHA
_geom_hbond_publ_flag
C1 H1A N1 1_555 0.93 2.41 2.758(4) 102 y
C5 H5A N2 3_645 0.93 2.58 3.446(4) 156 y
C13 H13A N2 3_545 0.93 2.53 3.206(4) 130 y

loop_
_geom_torsion_atom_site_label_1
_geom_torsion_atom_site_label_2
_geom_torsion_atom_site_label_3
_geom_torsion_atom_site_label_4
_geom_torsion_site_symmetry_1
_geom_torsion_site_symmetry_2
_geom_torsion_site_symmetry_3
_geom_torsion_site_symmetry_4
_geom_torsion
_geom_torsion_publ_flag
C6 C1 C2 C3 . . . . 0.8(5) ?
C1 C2 C3 C4 . . . . -1.3(5) ?
C1 C2 C3 Br1 . . . . 177.1(2) ?
C2 C3 C4 C5 . . . . 0.6(5) ?
Br1 C3 C4 C5 . . . . -177.8(2) ?
C3 C4 C5 C6 . . . . 0.6(5) ?
C2 C1 C6 C5 . . . . 0.4(5) ?
C2 C1 C6 C7 . . . . -178.0(3) ?
C4 C5 C6 C1 . . . . -1.1(5) ?
C4 C5 C6 C7 . . . . 177.2(3) ?
C11 N1 C7 C8 . . . . -1.7(4) ?
C11 N1 C7 C6 . . . . 177.2(3) ?
C1 C6 C7 N1 . . . . 5.4(4) ?
C5 C6 C7 N1 . . . . -173.0(3) ?
C1 C6 C7 C8 . . . . -175.7(3) ?
C5 C6 C7 C8 . . . . 5.9(5) ?
N1 C7 C8 C9 . . . . -0.3(4) ?
C6 C7 C8 C9 . . . . -179.1(3) ?
C7 C8 C9 C10 . . . . 2.0(4) ?
C7 C8 C9 C12 . . . . 179.5(3) ?
C8 C9 C10 C11 . . . . -1.9(4) ?
C12 C9 C10 C11 . . . . -179.3(3) ?
C8 C9 C10 C22 . . . . 177.0(3) ?
C12 C9 C10 C22 . . . . -0.4(5) ?
C7 N1 C11 O1 . . . . -177.6(3) ?
C7 N1 C11 C10 . . . . 1.9(4) ?
C18 O1 C11 N1 . . . . -11.6(4) ?
C18 O1 C11 C10 . . . . 168.9(3) ?
C9 C10 C11 N1 . . . . -0.1(5) ?
C22 C10 C11 N1 . . . . -179.0(3) ?
C9 C10 C11 O1 . . . . 179.4(3) ?
C22 C10 C11 O1 . . . . 0.5(4) ?
C8 C9 C12 C17 . . . . 140.0(3) ?
C10 C9 C12 C17 . . . . -42.6(5) ?
C8 C9 C12 C13 . . . . -43.3(4) ?
C10 C9 C12 C13 . . . . 134.0(3) ?
C17 C12 C13 C14 . . . . 2.0(5) ?
C9 C12 C13 C14 . . . . -174.8(3) ?
C12 C13 C14 C15 . . . . -1.3(5) ?
C20 O2 C15 C14 . . . . -169.1(3) ?
C20 O2 C15 C16 . . . . 10.8(5) ?
C13 C14 C15 O2 . . . . 179.8(3) ?
C13 C14 C15 C16 . . . . -0.2(5) ?
O2 C15 C16 C17 . . . . -179.1(3) ?
C14 C15 C16 C17 . . . . 0.9(5) ?
C13 C12 C17 C16 . . . . -1.3(5) ?
C9 C12 C17 C16 . . . . 175.4(3) ?
C15 C16 C17 C12 . . . . -0.1(5) ?
C11 O1 C18 C19 . . . . 83.0(3) ?
C15 O2 C20 C21 . . . . 174.2(3) ?

loop_
_cod_related_entry_id
_cod_related_entry_database
_cod_related_entry_code
1 ChemSpider 24744055
